data_1512106
loop_
_publ_author_name
'Poittevin, Cl\'ement'
'Liautard, Virginie'
'Beniazza, Redouane'
'Robert, Fr\'ed\'eric'
'Landais, Yannick'

_publ_section_title
;
 Free-Radical Carbo-alkenylation of Enamides and Ene-carbamates.
;
_journal_issue 11
_journal_name_full 'Organic letters'
_journal_page_first 2814
_journal_page_last 2817
_journal_paper_doi 10.1021/ol401147w
_journal_volume 15
_journal_year 2013
_chemical_formula_moiety 'C21 H31 N O5 S Si'
_chemical_formula_sum 'C21 H31 N O5 S Si'
_chemical_formula_weight 437.62
_chemical_name_common CP197PPf2'
_chemical_name_systematic
;
 ?
;
_space_group_IT_number 14
_symmetry_cell_setting monoclinic
_symmetry_space_group_name_Hall '-P 2ybc'
_symmetry_space_group_name_H-M 'P 1 21/c 1'
_atom_sites_solution_hydrogens geom
_atom_sites_solution_primary direct
_atom_sites_solution_secondary difmap
_audit_creation_method SHELXL-97
_cell_angle_alpha 90.00
_cell_angle_beta 100.8080(10)
_cell_angle_gamma 90.00
_cell_formula_units_Z 4
_cell_length_a 11.7276(7)
_cell_length_b 9.5070(6)
_cell_length_c 20.4752(13)
_cell_measurement_reflns_used 5746
_cell_measurement_temperature 120(2)
_cell_measurement_theta_max 29.69
_cell_measurement_theta_min 1.77
_cell_volume 2242.4(2)
_computing_cell_refinement 'SAINT v7.68A (Bruker AXS Inc.)'
_computing_data_collection 'APEX2 2012.2 (Bruker AXS Inc.)'
_computing_data_reduction 'SAINT v7.68A (Bruker AXS Inc.)'
_computing_structure_refinement 'SHELXL-97 (Sheldrick, 2008)'
_computing_structure_solution 'SHELXS-97 (Sheldrick, 2008)'
_diffrn_ambient_temperature 120(2)
_diffrn_detector_area_resol_mean 8.3333
_diffrn_measured_fraction_theta_full 0.996
_diffrn_measured_fraction_theta_max 0.996
_diffrn_measurement_device_type 'Bruker APEX Duo'
_diffrn_measurement_method 'phi and omega scans'
_diffrn_radiation_monochromator 'multilayer QUAZAR mirrors'
_diffrn_radiation_source 'microfocus sealed tube'
_diffrn_radiation_type MoK\a
_diffrn_radiation_wavelength 0.71073
_diffrn_reflns_av_R_equivalents 0.0257
_diffrn_reflns_av_sigmaI/netI 0.0130
_diffrn_reflns_limit_h_max 16
_diffrn_reflns_limit_h_min -15
_diffrn_reflns_limit_k_max 13
_diffrn_reflns_limit_k_min -13
_diffrn_reflns_limit_l_max 28
_diffrn_reflns_limit_l_min -28
_diffrn_reflns_number 59922
_diffrn_reflns_theta_full 29.69
_diffrn_reflns_theta_max 29.69
_diffrn_reflns_theta_min 1.77
_exptl_absorpt_coefficient_mu 0.229
_exptl_absorpt_correction_T_max 0.9159
_exptl_absorpt_correction_T_min 0.8960
_exptl_absorpt_correction_type multi-scan
_exptl_absorpt_process_details sadabs
_exptl_crystal_density_diffrn 1.296
_exptl_crystal_density_method 'not measured'
_exptl_crystal_description 'translucent cube'
_exptl_crystal_F_000 936
_exptl_crystal_size_max 0.49
_exptl_crystal_size_mid 0.41
_exptl_crystal_size_min 0.39
_refine_diff_density_max 0.415
_refine_diff_density_min -0.512
_refine_diff_density_rms 0.052
_refine_ls_extinction_method none
_refine_ls_goodness_of_fit_ref 1.045
_refine_ls_hydrogen_treatment constr
_refine_ls_matrix_type full
_refine_ls_number_parameters 266
_refine_ls_number_reflns 6325
_refine_ls_number_restraints 0
_refine_ls_restrained_S_all 1.045
_refine_ls_R_factor_all 0.0334
_refine_ls_R_factor_gt 0.0301
_refine_ls_shift/su_max 0.001
_refine_ls_shift/su_mean 0.000
_refine_ls_structure_factor_coef Fsqd
_refine_ls_weighting_details 'calc w=1/[\s^2^(Fo^2^)+(0.0389P)^2^+1.0626P] where P=(Fo^2^+2Fc^2^)/3'
_refine_ls_weighting_scheme calc
_refine_ls_wR_factor_gt 0.0807
_refine_ls_wR_factor_ref 0.0833
_reflns_number_gt 5746
_reflns_number_total 6325
_reflns_threshold_expression >2\s(I)
_cod_data_source_file ol401147w_si_004.cif
_cod_data_source_block mo_cp197ppf2gontran_0m
_cod_depositor_comments
;
The following automatic conversions were performed:

'_symmetry_cell_setting' value 'Monoclinic' changed to 'monoclinic'
according to /home/saulius/struct/CIF-dictionaries/cif_core.dic
dictionary named 'cif_core.dic' version 2.3.1 from 2005-06-27.

Automatic conversion script
Id: cif_fix_values 1891 2012-01-12 08:04:46Z andrius 
;
_cod_original_sg_symbol_H-M P21/c
_cod_database_code 1512106

loop_
_symmetry_equiv_pos_as_xyz
'x, y, z'
'-x, y+1/2, -z+1/2'
'-x, -y, -z'
'x, -y-1/2, z-1/2'

loop_
_atom_site_label
_atom_site_type_symbol
_atom_site_fract_x
_atom_site_fract_y
_atom_site_fract_z
_atom_site_U_iso_or_equiv
_atom_site_adp_type
_atom_site_occupancy
_atom_site_symmetry_multiplicity
_atom_site_calc_flag
_atom_site_refinement_flags
H10 H 0.5394 0.8742 0.1444 0.050 Uiso 1 1 d .
H9 H 0.5865 0.6144 0.0894 0.050 Uiso 1 1 d .
H11 H 0.3902 0.6429 0.1073 0.050 Uiso 1 1 d .
H18 H 0.3038 0.9162 0.0843 0.050 Uiso 1 1 d .
S1 S 0.739971(19) 0.76616(3) 0.107995(12) 0.01315(6) Uani 1 1 d .
Si2 Si 0.16415(2) 0.74838(3) 0.036766(14) 0.01493(7) Uani 1 1 d .
O25 O 0.51144(6) 0.78957(8) -0.05628(4) 0.01728(14) Uani 1 1 d .
O7 O 0.77094(6) 0.72395(9) 0.04601(4) 0.02068(16) Uani 1 1 d .
O24 O 0.38952(7) 0.62497(8) -0.02938(4) 0.02068(15) Uani 1 1 d .
C9 C 0.60031(8) 0.70055(10) 0.10873(5) 0.01459(17) Uani 1 1 d .
O8 O 0.74254(6) 0.91388(8) 0.12487(4) 0.01919(15) Uani 1 1 d .
O14 O 0.37998(8) 0.50945(8) 0.20846(4) 0.02705(18) Uani 1 1 d .
C10 C 0.52005(8) 0.78092(11) 0.12836(5) 0.01500(17) Uani 1 1 d .
C18 C 0.31620(8) 0.82551(10) 0.06468(5) 0.01326(17) Uani 1 1 d .
C1 C 0.83320(8) 0.67846(10) 0.17303(5) 0.01484(17) Uani 1 1 d .
N12 N 0.35205(7) 0.74395(8) 0.18219(4) 0.01372(15) Uani 1 1 d .
C26 C 0.57094(9) 0.68354(11) -0.08874(5) 0.01777(19) Uani 1 1 d .
H26A H 0.5161 0.6372 -0.1250 0.021 Uiso 1 1 calc R
H26B H 0.6058 0.6110 -0.0564 0.021 Uiso 1 1 calc R
C11 C 0.39428(8) 0.73637(10) 0.11912(5) 0.01294(17) Uani 1 1 d .
C20 C 0.15776(9) 0.55783(11) 0.05774(5) 0.01952(19) Uani 1 1 d .
H20A H 0.1875 0.5444 0.1053 0.029 Uiso 1 1 calc R
H20B H 0.2053 0.5038 0.0320 0.029 Uiso 1 1 calc R
H20C H 0.0772 0.5252 0.0469 0.029 Uiso 1 1 calc R
C23 C 0.42442(8) 0.74508(10) -0.02721(5) 0.01477(18) Uani 1 1 d .
C19 C 0.06501(9) 0.85313(13) 0.07975(7) 0.0262(2) Uani 1 1 d .
H19A H -0.0156 0.8252 0.0629 0.039 Uiso 1 1 calc R
H19B H 0.0743 0.9535 0.0711 0.039 Uiso 1 1 calc R
H19C H 0.0843 0.8356 0.1277 0.039 Uiso 1 1 calc R
C22 C 0.37809(8) 0.86629(10) 0.00735(5) 0.01574(18) Uani 1 1 d .
H22A H 0.3230 0.9200 -0.0260 0.019 Uiso 1 1 calc R
H22B H 0.4435 0.9297 0.0251 0.019 Uiso 1 1 calc R
C6 C 0.82510(9) 0.70833(12) 0.23853(5) 0.0202(2) Uani 1 1 d .
H6 H 0.7669 0.7702 0.2483 0.024 Uiso 1 1 calc R
C27 C 0.66408(10) 0.76056(12) -0.11626(6) 0.0227(2) Uani 1 1 d .
H27A H 0.6281 0.8317 -0.1482 0.034 Uiso 1 1 calc R
H27B H 0.7074 0.6935 -0.1386 0.034 Uiso 1 1 calc R
H27C H 0.7172 0.8065 -0.0798 0.034 Uiso 1 1 calc R
C15 C 0.32270(10) 0.67584(12) 0.28740(5) 0.0213(2) Uani 1 1 d .
H15A H 0.3911 0.6727 0.3240 0.026 Uiso 1 1 calc R
H15B H 0.2610 0.6151 0.2992 0.026 Uiso 1 1 calc R
C5 C 0.90398(10) 0.64573(13) 0.28950(6) 0.0257(2) Uani 1 1 d .
H5 H 0.8990 0.6635 0.3345 0.031 Uiso 1 1 calc R
C21 C 0.11463(11) 0.77103(14) -0.05491(6) 0.0278(2) Uani 1 1 d .
H21A H 0.1643 0.7154 -0.0786 0.042 Uiso 1 1 calc R
H21B H 0.1196 0.8705 -0.0665 0.042 Uiso 1 1 calc R
H21C H 0.0341 0.7390 -0.0676 0.042 Uiso 1 1 calc R
C17 C 0.33695(9) 0.87590(11) 0.21701(5) 0.01896(19) Uani 1 1 d .
H17A H 0.2863 0.9423 0.1876 0.023 Uiso 1 1 calc R
H17B H 0.4126 0.9216 0.2338 0.023 Uiso 1 1 calc R
C13 C 0.35468(9) 0.62923(11) 0.22254(5) 0.01717(18) Uani 1 1 d .
C16 C 0.27947(10) 0.82653(12) 0.27431(5) 0.0230(2) Uani 1 1 d .
H16A H 0.3036 0.8861 0.3142 0.028 Uiso 1 1 calc R
H16B H 0.1938 0.8292 0.2614 0.028 Uiso 1 1 calc R
C3 C 0.99638(10) 0.52799(14) 0.20942(7) 0.0297(3) Uani 1 1 d .
H3 H 1.0552 0.4670 0.1998 0.036 Uiso 1 1 calc R
C2 C 0.91677(9) 0.58764(12) 0.15752(6) 0.0225(2) Uani 1 1 d .
H2 H 0.9198 0.5665 0.1125 0.027 Uiso 1 1 calc R
C4 C 0.99002(10) 0.55725(14) 0.27476(6) 0.0288(3) Uani 1 1 d .
H4 H 1.0448 0.5167 0.3098 0.035 Uiso 1 1 calc R

loop_
_atom_site_aniso_label
_atom_site_aniso_U_11
_atom_site_aniso_U_22
_atom_site_aniso_U_33
_atom_site_aniso_U_23
_atom_site_aniso_U_13
_atom_site_aniso_U_12
S1 0.01044(10) 0.01579(11) 0.01323(11) 0.00006(8) 0.00222(8) -0.00039(7)
Si2 0.01133(12) 0.01622(13) 0.01673(14) 0.00013(10) 0.00130(9) 0.00060(9)
O25 0.0199(3) 0.0153(3) 0.0191(3) -0.0010(3) 0.0100(3) -0.0003(3)
O7 0.0171(3) 0.0316(4) 0.0141(3) -0.0023(3) 0.0048(3) -0.0008(3)
O24 0.0229(4) 0.0164(3) 0.0244(4) -0.0016(3) 0.0087(3) -0.0027(3)
C9 0.0113(4) 0.0168(4) 0.0154(4) -0.0008(3) 0.0018(3) -0.0009(3)
O8 0.0182(3) 0.0148(3) 0.0240(4) 0.0007(3) 0.0026(3) -0.0012(3)
O14 0.0437(5) 0.0159(4) 0.0215(4) 0.0013(3) 0.0061(3) 0.0061(3)
C10 0.0127(4) 0.0169(4) 0.0151(4) -0.0005(3) 0.0020(3) -0.0007(3)
C18 0.0126(4) 0.0130(4) 0.0144(4) 0.0003(3) 0.0034(3) 0.0008(3)
C1 0.0115(4) 0.0157(4) 0.0170(4) 0.0016(3) 0.0018(3) -0.0015(3)
N12 0.0149(4) 0.0132(4) 0.0137(4) -0.0005(3) 0.0044(3) 0.0009(3)
C26 0.0217(4) 0.0150(4) 0.0186(5) -0.0017(4) 0.0087(4) 0.0013(3)
C11 0.0114(4) 0.0142(4) 0.0136(4) -0.0013(3) 0.0032(3) 0.0003(3)
C20 0.0171(4) 0.0179(5) 0.0229(5) -0.0008(4) 0.0022(4) -0.0024(3)
C23 0.0144(4) 0.0168(4) 0.0131(4) 0.0018(3) 0.0027(3) 0.0007(3)
C19 0.0156(4) 0.0249(5) 0.0394(7) -0.0052(5) 0.0087(4) 0.0014(4)
C22 0.0169(4) 0.0139(4) 0.0176(4) 0.0015(3) 0.0063(3) 0.0007(3)
C6 0.0194(4) 0.0221(5) 0.0180(5) -0.0008(4) 0.0010(4) -0.0006(4)
C27 0.0263(5) 0.0200(5) 0.0257(5) -0.0008(4) 0.0146(4) -0.0012(4)
C15 0.0285(5) 0.0204(5) 0.0156(5) 0.0015(4) 0.0054(4) 0.0005(4)
C5 0.0259(5) 0.0303(6) 0.0181(5) 0.0040(4) -0.0030(4) -0.0051(4)
C21 0.0255(5) 0.0331(6) 0.0215(5) 0.0036(5) -0.0043(4) -0.0007(4)
C17 0.0256(5) 0.0145(4) 0.0183(5) -0.0020(4) 0.0081(4) 0.0011(4)
C13 0.0182(4) 0.0174(4) 0.0152(4) 0.0007(4) 0.0010(3) -0.0001(3)
C16 0.0296(5) 0.0234(5) 0.0183(5) 0.0010(4) 0.0108(4) 0.0053(4)
C3 0.0197(5) 0.0302(6) 0.0405(7) 0.0142(5) 0.0093(5) 0.0092(4)
C2 0.0200(5) 0.0228(5) 0.0265(5) 0.0048(4) 0.0087(4) 0.0051(4)
C4 0.0183(5) 0.0321(6) 0.0327(6) 0.0152(5) -0.0037(4) -0.0022(4)

loop_
_atom_type_symbol
_atom_type_description
_atom_type_scat_dispersion_real
_atom_type_scat_dispersion_imag
_atom_type_scat_source
C C 0.0033 0.0016 'International Tables Vol C Tables 4.2.6.8 and 6.1.1.4'
H H 0.0000 0.0000 'International Tables Vol C Tables 4.2.6.8 and 6.1.1.4'
N N 0.0061 0.0033 'International Tables Vol C Tables 4.2.6.8 and 6.1.1.4'
O O 0.0106 0.0060 'International Tables Vol C Tables 4.2.6.8 and 6.1.1.4'
S S 0.1246 0.1234 'International Tables Vol C Tables 4.2.6.8 and 6.1.1.4'
Si Si 0.0817 0.0704 'International Tables Vol C Tables 4.2.6.8 and 6.1.1.4'

loop_
_geom_angle_atom_site_label_1
_geom_angle_atom_site_label_2
_geom_angle_atom_site_label_3
_geom_angle
O7 S1 O8 118.93(5)
O7 S1 C9 107.36(5)
O8 S1 C9 108.72(5)
O7 S1 C1 108.06(5)
O8 S1 C1 107.24(5)
C9 S1 C1 105.82(5)
C20 Si2 C21 108.93(5)
C20 Si2 C19 110.67(5)
C21 Si2 C19 107.90(6)
C20 Si2 C18 112.24(4)
C21 Si2 C18 110.62(5)
C19 Si2 C18 106.38(5)
C23 O25 C26 116.98(8)
C10 C9 S1 120.81(8)
C9 C10 C11 121.99(9)
C22 C18 C11 112.65(7)
C22 C18 Si2 114.50(7)
C11 C18 Si2 113.32(6)
C2 C1 C6 121.78(9)
C2 C1 S1 119.04(8)
C6 C1 S1 119.08(8)
C13 N12 C11 121.31(8)
C13 N12 C17 112.31(8)
C11 N12 C17 124.01(8)
O25 C26 C27 106.09(8)
N12 C11 C10 110.98(8)
N12 C11 C18 110.69(7)
C10 C11 C18 111.51(8)
O24 C23 O25 124.10(9)
O24 C23 C22 126.12(9)
O25 C23 C22 109.78(8)
C23 C22 C18 115.37(8)
C1 C6 C5 118.66(10)
C13 C15 C16 104.45(8)
C4 C5 C6 120.24(11)
N12 C17 C16 102.72(8)
O14 C13 N12 125.41(10)
O14 C13 C15 126.15(10)
N12 C13 C15 108.43(9)
C15 C16 C17 104.04(8)
C4 C3 C2 120.34(11)
C1 C2 C3 118.61(11)
C3 C4 C5 120.35(10)

loop_
_geom_bond_atom_site_label_1
_geom_bond_atom_site_label_2
_geom_bond_distance
S1 O7 1.4411(8)
S1 O8 1.4452(8)
S1 C9 1.7553(10)
S1 C1 1.7657(10)
Si2 C20 1.8666(11)
Si2 C21 1.8703(12)
Si2 C19 1.8713(11)
Si2 C18 1.9136(10)
O25 C23 1.3425(12)
O25 C26 1.4556(12)
O24 C23 1.2110(12)
C9 C10 1.3316(13)
O14 C13 1.2247(13)
C10 C11 1.5119(13)
C18 C22 1.5408(13)
C18 C11 1.5545(13)
C1 C2 1.3870(14)
C1 C6 1.3915(14)
N12 C13 1.3649(13)
N12 C11 1.4690(12)
N12 C17 1.4699(13)
C26 C27 1.5092(14)
C23 C22 1.5061(14)
C6 C5 1.3917(15)
C15 C13 1.5125(14)
C15 C16 1.5266(16)
C5 C4 1.3897(18)
C17 C16 1.5323(14)
C3 C4 1.3822(19)
C3 C2 1.3965(16)
